data_4027814
loop_
_publ_author_name
'Lii, K.-H.'
'Wang, S.-L.'
'Tsai, P.-P.'
'Kang, H.-Y.'

_publ_section_title
;
 Hydrothermal synthesis. Crystal structure and ionic conductivity
 ofAg2VO2PO4 : a new layered phosphate of vanadium(V)
;
_journal_name_full
;
Journal of the Chemical Society. Dalton Transactions, Inorganic Chemistry
 (1972-)
;
_journal_page_first 1525
_journal_page_last 1528
_journal_volume 1993
_journal_year 1993
_chemical_formula_sum 'Ag2 O6 P V'
_chemical_name_systematic 'Ag2 (V O2) (P O4)'
_space_group_IT_number 12
_symmetry_space_group_name_Hall '-C 2y'
_symmetry_space_group_name_H-M 'C 1 2/m 1'
_cell_angle_alpha 90
_cell_angle_beta 90.38
_cell_angle_gamma 90
_cell_formula_units_Z 4
_cell_length_a 12.431
_cell_length_b 6.298
_cell_length_c 6.3
_cell_volume 493.219
_citation_journal_id_ASTM JCDTBI
_cod_data_source_file silver2-3_165.cif
_cod_data_source_block Ag2O6P1V1
_cod_original_cell_volume 493.2189
_cod_original_formula_sum 'Ag2 O6 P1 V1'
_cod_database_code 4027814

loop_
_symmetry_equiv_pos_as_xyz
x,y,z
-x,y,-z
-x,-y,-z
x,-y,z
x+1/2,y+1/2,z
-x+1/2,y+1/2,-z
-x+1/2,-y+1/2,-z
x+1/2,-y+1/2,z

loop_
_atom_site_label
_atom_site_type_symbol
_atom_site_fract_x
_atom_site_fract_y
_atom_site_fract_z
_atom_site_occupancy
_atom_site_U_iso_or_equiv
P1 P+5 0.8476 0 0.8517 1 0.0
O4 O-2 0.5964 0.5 0.3645 1 0.0
V1 V+5 0.61707 0 0.0876 1 0.0
Ag1 Ag+1 0.88065 0.75947 0.38036 1 0.0
O1 O-2 0.4958 0 0.2069 1 0.0
O3 O-2 0.7238 0 0.8228 1 0.0
O5 O-2 0.7014 0 0.2847 1 0.0
O2 O-2 0.8816 0.8032 0.9811 1 0.0
